data_7213424
loop_
_publ_author_name
'Pigge, F. Christopher'
'Ghasedi, Fatemeh'
'Zheng, Zhanmiao'
'Rath, Nigam P.'
'Nichols, Gary'
'Chickos, James S.'

_publ_section_title
;
 Structural characterization of crystalline inclusion complexes formed
 from 1,3,5-triaroylbenzene derivatives---a new family of inclusion hosts
;
_journal_issue 12
_journal_name_full 'Journal of the Chemical Society, Perkin Transactions 2'
_journal_page_first 2458
_journal_paper_doi 10.1039/b005702i
_journal_year 2000
_chemical_formula_sum 'C27 H15 N3 O9'
_chemical_formula_weight 525.42
_chemical_name_systematic
; 

 ? 

;
_space_group_IT_number 14
_symmetry_cell_setting monoclinic
_symmetry_space_group_name_Hall '-P 2yn'
_symmetry_space_group_name_H-M 'P 1 21/n 1'
_atom_sites_solution_hydrogens geom
_atom_sites_solution_primary direct
_atom_sites_solution_secondary difmap
_audit_creation_method SHELXL-97
_cell_angle_alpha 90.00
_cell_angle_beta 95.994(1)
_cell_angle_gamma 90.00
_cell_formula_units_Z 4
_cell_length_a 13.3520(2)
_cell_length_b 12.0843(2)
_cell_length_c 15.0708(2)
_cell_measurement_reflns_used 7263
_cell_measurement_temperature 218(2)
_cell_measurement_theta_max 26.0
_cell_measurement_theta_min 3.0
_cell_volume 2418.37(6)
_computing_cell_refinement 'Bruker SMART'
_computing_data_collection 'Bruker SMART'
_computing_data_reduction 'Bruker SAINT'
_computing_molecular_graphics 'Bruker SHELXTL'
_computing_publication_material 'Bruker SHELXTL'
_computing_structure_refinement 'SHELXTL (Sheldrick, 1999)'
_computing_structure_solution 'SHELXTL (Sheldrick, 1999)'
_diffrn_ambient_temperature 218(2)
_diffrn_measured_fraction_theta_full 0.999
_diffrn_measured_fraction_theta_max 0.999
_diffrn_measurement_device_type 'CCD area detector'
_diffrn_measurement_method 'phi and omega scans'
_diffrn_radiation_monochromator graphite
_diffrn_radiation_source 'long-fine-focus sealed tube'
_diffrn_radiation_type MoK\a
_diffrn_radiation_wavelength 0.71073
_diffrn_reflns_av_R_equivalents 0.039
_diffrn_reflns_av_sigmaI/netI 0.0195
_diffrn_reflns_limit_h_max 16
_diffrn_reflns_limit_h_min -16
_diffrn_reflns_limit_k_max 15
_diffrn_reflns_limit_k_min -15
_diffrn_reflns_limit_l_max 18
_diffrn_reflns_limit_l_min -18
_diffrn_reflns_number 36596
_diffrn_reflns_theta_full 26.39
_diffrn_reflns_theta_max 26.39
_diffrn_reflns_theta_min 1.94
_exptl_absorpt_coefficient_mu 0.111
_exptl_absorpt_correction_T_max 0.9696
_exptl_absorpt_correction_T_min 0.9569
_exptl_absorpt_correction_type none
_exptl_crystal_colour yellow
_exptl_crystal_density_diffrn 1.443
_exptl_crystal_density_meas ?
_exptl_crystal_density_method 'not measured'
_exptl_crystal_description irregular
_exptl_crystal_F_000 1080
_exptl_crystal_size_max 0.40
_exptl_crystal_size_mid 0.38
_exptl_crystal_size_min 0.28
_refine_diff_density_max 0.296
_refine_diff_density_min -0.268
_refine_diff_density_rms 0.039
_refine_ls_extinction_method none
_refine_ls_goodness_of_fit_ref 1.035
_refine_ls_hydrogen_treatment noref
_refine_ls_matrix_type full
_refine_ls_number_parameters 352
_refine_ls_number_reflns 4959
_refine_ls_number_restraints 0
_refine_ls_restrained_S_all 1.035
_refine_ls_R_factor_all 0.0541
_refine_ls_R_factor_gt 0.0400
_refine_ls_shift/su_max 0.000
_refine_ls_shift/su_mean 0.000
_refine_ls_structure_factor_coef Fsqd
_refine_ls_weighting_details 'calc w=1/[\s^2^(Fo^2^)+(0.0484P)^2^+0.8496P] where P=(Fo^2^+2Fc^2^)/3'
_refine_ls_weighting_scheme calc
_refine_ls_wR_factor_gt 0.0975
_refine_ls_wR_factor_ref 0.1054
_reflns_number_gt 3943
_reflns_number_total 4959
_reflns_threshold_expression >2sigma(I)
_cod_data_source_file b005702isup1.cif
_cod_data_source_block Compd13.noguest
_cod_depositor_comments
;
The following automatic conversions were performed:

'_symmetry_cell_setting' value 'Monoclinic' changed to 'monoclinic'
according to /home/saulius/struct/CIF-dictionaries/cif_core.dic
dictionary named 'cif_core.dic' version 2.4.2 from 2011-04-26.

Automatic conversion script
Id: cif_fix_values 1891 2012-01-12 08:04:46Z andrius 

The following automatic conversions were performed:

'_exptl_crystal_density_meas' value 'no' was changed to '?' - the
value is perceived as not measured.

Automatic conversion script
Id: cif_fix_values 3008 2015-01-20 13:52:24Z robertas 
;
_cod_original_sg_symbol_H-M P2(1)/n
_cod_database_code 7213424

loop_
_symmetry_equiv_pos_as_xyz
'x, y, z'
'-x+1/2, y+1/2, -z+1/2'
'-x, -y, -z'
'x-1/2, -y-1/2, z-1/2'

loop_
_atom_site_label
_atom_site_type_symbol
_atom_site_fract_x
_atom_site_fract_y
_atom_site_fract_z
_atom_site_U_iso_or_equiv
_atom_site_adp_type
_atom_site_occupancy
_atom_site_symmetry_multiplicity
_atom_site_calc_flag
_atom_site_refinement_flags
O1 O 0.79561(10) 0.22442(10) 0.51388(8) 0.0481(3) Uani 1 1 d .
O2 O 0.56366(10) 0.35709(9) 0.14555(7) 0.0450(3) Uani 1 1 d .
O3 O 0.68418(8) -0.11919(9) 0.21486(8) 0.0399(3) Uani 1 1 d .
O4 O 0.64122(11) -0.25928(13) 0.73828(10) 0.0678(4) Uani 1 1 d .
O5 O 0.79846(11) -0.24066(14) 0.77964(11) 0.0740(5) Uani 1 1 d .
O6 O 0.45546(10) 0.75334(10) 0.47212(8) 0.0481(3) Uani 1 1 d .
O7 O 0.52219(10) 0.84355(9) 0.36985(9) 0.0475(3) Uani 1 1 d .
O8 O 0.16930(10) -0.14434(15) 0.02638(10) 0.0707(5) Uani 1 1 d .
O9 O 0.25179(12) -0.24570(16) -0.05587(11) 0.0809(5) Uani 1 1 d .
N1 N 0.72174(11) -0.21388(12) 0.73408(9) 0.0433(3) Uani 1 1 d .
N2 N 0.49661(10) 0.75706(11) 0.40324(9) 0.0348(3) Uani 1 1 d .
N3 N 0.24797(11) -0.17932(14) 0.00367(10) 0.0498(4) Uani 1 1 d .
C1 C 0.68632(11) 0.14424(12) 0.39835(9) 0.0294(3) Uani 1 1 d .
C2 C 0.67150(10) 0.04707(13) 0.34979(10) 0.0299(3) Uani 1 1 d .
H2 H 0.6945 -0.0206 0.3751 0.036 Uiso 1 1 calc R
C3 C 0.62223(11) 0.04984(12) 0.26308(10) 0.0295(3) Uani 1 1 d .
C4 C 0.58869(11) 0.14972(12) 0.22603(10) 0.0310(3) Uani 1 1 d .
H4 H 0.5545 0.1512 0.1683 0.037 Uiso 1 1 calc R
C5 C 0.60524(11) 0.24822(12) 0.27375(10) 0.0297(3) Uani 1 1 d .
C6 C 0.65420(11) 0.24525(12) 0.35979(10) 0.0293(3) Uani 1 1 d .
H6 H 0.6658 0.3113 0.3922 0.035 Uiso 1 1 calc R
C7 C 0.74356(11) 0.14548(13) 0.48982(10) 0.0330(3) Uani 1 1 d .
C8 C 0.73677(11) 0.04795(13) 0.55035(10) 0.0308(3) Uani 1 1 d .
C9 C 0.82005(12) 0.02219(15) 0.61033(11) 0.0418(4) Uani 1 1 d .
H9 H 0.8795 0.0640 0.6106 0.050 Uiso 1 1 calc R
C10 C 0.81562(13) -0.06442(15) 0.66939(11) 0.0434(4) Uani 1 1 d .
H10 H 0.8722 -0.0835 0.7089 0.052 Uiso 1 1 calc R
C11 C 0.72680(12) -0.12262(13) 0.66954(10) 0.0337(3) Uani 1 1 d .
C12 C 0.64264(11) -0.09878(13) 0.61138(10) 0.0343(3) Uani 1 1 d .
H12 H 0.5827 -0.1393 0.6129 0.041 Uiso 1 1 calc R
C13 C 0.64906(11) -0.01369(13) 0.55098(10) 0.0333(3) Uani 1 1 d .
H13 H 0.5933 0.0027 0.5097 0.040 Uiso 1 1 calc R
C14 C 0.57517(11) 0.35380(12) 0.22652(10) 0.0318(3) Uani 1 1 d .
C15 C 0.55794(11) 0.45659(12) 0.27783(9) 0.0289(3) Uani 1 1 d .
C16 C 0.50211(11) 0.45648(13) 0.35118(10) 0.0324(3) Uani 1 1 d .
H16 H 0.4797 0.3892 0.3735 0.039 Uiso 1 1 calc R
C17 C 0.47970(11) 0.55547(13) 0.39118(10) 0.0325(3) Uani 1 1 d .
H17 H 0.4400 0.5565 0.4391 0.039 Uiso 1 1 calc R
C18 C 0.51686(11) 0.65231(12) 0.35911(10) 0.0294(3) Uani 1 1 d .
C19 C 0.57401(12) 0.65490(13) 0.28768(10) 0.0343(3) Uani 1 1 d .
H19 H 0.5994 0.7220 0.2678 0.041 Uiso 1 1 calc R
C20 C 0.59260(11) 0.55604(13) 0.24643(10) 0.0341(3) Uani 1 1 d .
H20 H 0.6292 0.5561 0.1964 0.041 Uiso 1 1 calc R
C21 C 0.61377(11) -0.05481(12) 0.21033(10) 0.0310(3) Uani 1 1 d .
C22 C 0.51778(11) -0.08049(13) 0.15317(10) 0.0320(3) Uani 1 1 d .
C23 C 0.42624(13) -0.03681(15) 0.17212(12) 0.0424(4) Uani 1 1 d .
H23 H 0.4245 0.0144 0.2189 0.051 Uiso 1 1 calc R
C24 C 0.33768(13) -0.06788(16) 0.12285(12) 0.0469(4) Uani 1 1 d .
H24 H 0.2755 -0.0385 0.1354 0.056 Uiso 1 1 calc R
C25 C 0.34282(12) -0.14306(14) 0.05487(10) 0.0389(4) Uani 1 1 d .
C26 C 0.43239(13) -0.18828(14) 0.03378(11) 0.0396(4) Uani 1 1 d .
H26 H 0.4335 -0.2392 -0.0133 0.048 Uiso 1 1 calc R
C27 C 0.52022(12) -0.15647(14) 0.08384(10) 0.0373(4) Uani 1 1 d .
H27 H 0.5821 -0.1863 0.0711 0.045 Uiso 1 1 calc R

loop_
_atom_site_aniso_label
_atom_site_aniso_U_11
_atom_site_aniso_U_22
_atom_site_aniso_U_33
_atom_site_aniso_U_23
_atom_site_aniso_U_13
_atom_site_aniso_U_12
O1 0.0542(7) 0.0447(7) 0.0426(7) 0.0050(6) -0.0084(5) -0.0206(6)
O2 0.0695(8) 0.0348(6) 0.0300(6) -0.0014(5) 0.0012(5) 0.0094(6)
O3 0.0366(6) 0.0334(6) 0.0496(7) -0.0077(5) 0.0032(5) 0.0066(5)
O4 0.0582(9) 0.0710(10) 0.0710(9) 0.0318(8) -0.0085(7) -0.0256(7)
O5 0.0580(9) 0.0799(11) 0.0786(10) 0.0436(9) -0.0191(8) -0.0087(8)
O6 0.0611(8) 0.0439(7) 0.0418(7) -0.0066(5) 0.0164(6) 0.0081(6)
O7 0.0584(8) 0.0270(6) 0.0586(8) -0.0045(6) 0.0126(6) -0.0009(5)
O8 0.0380(7) 0.1025(13) 0.0696(9) -0.0192(9) -0.0030(7) 0.0023(8)
O9 0.0588(9) 0.1097(14) 0.0705(10) -0.0463(10) -0.0108(8) -0.0046(9)
N1 0.0469(8) 0.0406(8) 0.0410(8) 0.0064(6) -0.0025(6) -0.0054(7)
N2 0.0348(7) 0.0311(7) 0.0380(7) -0.0045(6) 0.0008(6) 0.0032(5)
N3 0.0423(8) 0.0633(11) 0.0420(8) -0.0061(8) -0.0036(7) -0.0028(7)
C1 0.0272(7) 0.0309(8) 0.0303(7) 0.0006(6) 0.0033(6) -0.0017(6)
C2 0.0280(7) 0.0272(8) 0.0348(8) 0.0009(6) 0.0043(6) 0.0006(6)
C3 0.0288(7) 0.0266(8) 0.0332(7) -0.0028(6) 0.0041(6) -0.0003(6)
C4 0.0331(7) 0.0305(8) 0.0290(7) -0.0024(6) 0.0005(6) 0.0012(6)
C5 0.0305(7) 0.0267(8) 0.0321(7) -0.0012(6) 0.0044(6) 0.0006(6)
C6 0.0292(7) 0.0279(8) 0.0311(7) -0.0033(6) 0.0039(6) -0.0027(6)
C7 0.0309(7) 0.0346(9) 0.0329(8) -0.0005(6) 0.0013(6) -0.0041(6)
C8 0.0319(7) 0.0313(8) 0.0287(7) -0.0013(6) 0.0012(6) -0.0017(6)
C9 0.0354(8) 0.0453(10) 0.0425(9) 0.0067(8) -0.0071(7) -0.0127(7)
C10 0.0368(9) 0.0486(11) 0.0419(9) 0.0084(8) -0.0099(7) -0.0054(7)
C11 0.0387(8) 0.0308(8) 0.0311(7) 0.0013(6) 0.0011(6) -0.0009(6)
C12 0.0302(7) 0.0345(8) 0.0378(8) 0.0005(7) 0.0019(6) -0.0041(6)
C13 0.0284(7) 0.0372(9) 0.0332(8) 0.0005(7) -0.0018(6) 0.0004(6)
C14 0.0335(8) 0.0288(8) 0.0326(8) -0.0019(6) 0.0017(6) 0.0007(6)
C15 0.0292(7) 0.0261(7) 0.0306(7) 0.0004(6) -0.0002(6) 0.0014(6)
C16 0.0378(8) 0.0274(8) 0.0321(8) 0.0026(6) 0.0041(6) -0.0023(6)
C17 0.0354(8) 0.0342(8) 0.0284(7) -0.0010(6) 0.0056(6) 0.0005(6)
C18 0.0290(7) 0.0270(8) 0.0314(7) -0.0039(6) -0.0008(6) 0.0026(6)
C19 0.0357(8) 0.0263(8) 0.0417(8) 0.0025(7) 0.0070(7) -0.0020(6)
C20 0.0364(8) 0.0310(8) 0.0362(8) 0.0006(6) 0.0101(6) 0.0017(6)
C21 0.0347(8) 0.0265(8) 0.0325(8) -0.0018(6) 0.0063(6) 0.0004(6)
C22 0.0352(8) 0.0281(8) 0.0327(8) -0.0030(6) 0.0039(6) 0.0010(6)
C23 0.0391(9) 0.0434(10) 0.0448(9) -0.0173(8) 0.0041(7) 0.0032(7)
C24 0.0342(9) 0.0553(11) 0.0512(10) -0.0144(9) 0.0043(7) 0.0056(8)
C25 0.0363(8) 0.0456(10) 0.0338(8) -0.0035(7) -0.0016(6) -0.0018(7)
C26 0.0452(9) 0.0413(10) 0.0321(8) -0.0094(7) 0.0020(7) 0.0009(7)
C27 0.0372(8) 0.0369(9) 0.0381(8) -0.0076(7) 0.0051(7) 0.0052(7)

loop_
_atom_type_symbol
_atom_type_description
_atom_type_scat_dispersion_real
_atom_type_scat_dispersion_imag
_atom_type_scat_source
C C 0.0033 0.0016 'International Tables Vol C Tables 4.2.6.8 and 6.1.1.4'
H H 0.0000 0.0000 'International Tables Vol C Tables 4.2.6.8 and 6.1.1.4'
N N 0.0061 0.0033 'International Tables Vol C Tables 4.2.6.8 and 6.1.1.4'
O O 0.0106 0.0060 'International Tables Vol C Tables 4.2.6.8 and 6.1.1.4'

loop_
_geom_angle_atom_site_label_1
_geom_angle_atom_site_label_2
_geom_angle_atom_site_label_3
_geom_angle
O4 N1 O5 123.26(15)
O4 N1 C11 118.25(14)
O5 N1 C11 118.49(14)
O7 N2 O6 123.28(13)
O7 N2 C18 118.52(13)
O6 N2 C18 118.19(13)
O9 N3 O8 123.03(16)
O9 N3 C25 118.94(15)
O8 N3 C25 117.94(15)
C2 C1 C6 119.90(13)
C2 C1 C7 121.51(14)
C6 C1 C7 118.42(13)
C1 C2 C3 119.95(14)
C4 C3 C2 119.85(14)
C4 C3 C21 121.38(13)
C2 C3 C21 118.62(13)
C3 C4 C5 120.55(13)
C6 C5 C4 119.48(14)
C6 C5 C14 122.87(13)
C4 C5 C14 117.52(13)
C5 C6 C1 120.24(14)
O1 C7 C8 120.37(14)
O1 C7 C1 120.12(14)
C8 C7 C1 119.50(13)
C13 C8 C9 119.49(14)
C13 C8 C7 122.04(13)
C9 C8 C7 118.41(13)
C10 C9 C8 120.21(15)
C11 C10 C9 118.88(15)
C10 C11 C12 122.37(15)
C10 C11 N1 118.71(14)
C12 C11 N1 118.92(14)
C11 C12 C13 118.09(14)
C12 C13 C8 120.92(14)
O2 C14 C15 118.87(14)
O2 C14 C5 120.38(14)
C15 C14 C5 120.75(13)
C20 C15 C16 119.68(14)
C20 C15 C14 117.93(13)
C16 C15 C14 122.21(13)
C17 C16 C15 120.05(14)
C18 C17 C16 118.57(13)
C17 C18 C19 122.70(14)
C17 C18 N2 118.89(13)
C19 C18 N2 118.40(13)
C20 C19 C18 118.06(14)
C19 C20 C15 120.88(14)
O3 C21 C3 119.81(13)
O3 C21 C22 120.58(13)
C3 C21 C22 119.61(13)
C23 C22 C27 119.65(14)
C23 C22 C21 121.39(14)
C27 C22 C21 118.77(13)
C24 C23 C22 120.58(15)
C25 C24 C23 118.25(15)
C24 C25 C26 122.95(15)
C24 C25 N3 118.52(15)
C26 C25 N3 118.51(15)
C27 C26 C25 118.04(15)
C26 C27 C22 120.52(15)

loop_
_geom_bond_atom_site_label_1
_geom_bond_atom_site_label_2
_geom_bond_distance
O1 C7 1.2131(18)
O2 C14 1.2145(18)
O3 C21 1.2167(18)
O4 N1 1.2145(19)
O5 N1 1.2159(19)
O6 N2 1.2251(17)
O7 N2 1.2240(17)
O8 N3 1.214(2)
O9 N3 1.209(2)
N1 C11 1.477(2)
N2 C18 1.4681(19)
N3 C25 1.479(2)
C1 C2 1.387(2)
C1 C6 1.400(2)
C1 C7 1.505(2)
C2 C3 1.401(2)
C3 C4 1.385(2)
C3 C21 1.492(2)
C4 C5 1.396(2)
C5 C6 1.390(2)
C5 C14 1.495(2)
C7 C8 1.499(2)
C8 C13 1.389(2)
C8 C9 1.393(2)
C9 C10 1.379(2)
C10 C11 1.379(2)
C11 C12 1.381(2)
C12 C13 1.382(2)
C14 C15 1.494(2)
C15 C20 1.389(2)
C15 C16 1.396(2)
C16 C17 1.386(2)
C17 C18 1.378(2)
C18 C19 1.383(2)
C19 C20 1.381(2)
C21 C22 1.500(2)
C22 C23 1.388(2)
C22 C27 1.394(2)
C23 C24 1.381(2)
C24 C25 1.376(2)
C25 C26 1.382(2)
C26 C27 1.381(2)
